data_7113108
loop_
_publ_author_name
'Zheng, Sheng-Run'
'Yang, Qing-Yuan'
'Liu, Yong-Ru'
'Zhang, Jian-Yong'
'Tong, Ye-Xiang'
'Zhao, Cun-Yuan'
'Su, Cheng-Yong'

_publ_section_title
;
 Assembly of CdI2-type coordination networks from triangular ligand and
 octahedral metal center: topological analysis and potential framework
 porosity
;
_journal_coden_ASTM CHCOFS
_journal_issue 3
_journal_name_full
;
 Chemical Communications (Cambridge, United Kingdom)
;
_journal_page_first 356
_journal_page_last 358
_journal_paper_doi 10.1039/b711457e
_journal_year 2008
_chemical_formula_sum 'C145 H143 Cd2 F12 N43 O24 S4'
_chemical_formula_weight 3453.06
_space_group_IT_number 14
_symmetry_cell_setting monoclinic
_symmetry_space_group_name_Hall '-P 2ybc'
_symmetry_space_group_name_H-M 'P 1 21/c 1'
_atom_sites_solution_hydrogens geom
_atom_sites_solution_primary direct
_atom_sites_solution_secondary difmap
_audit_creation_method SHELXL-97
_cell_angle_alpha 90.00
_cell_angle_beta 100.552(2)
_cell_angle_gamma 90.00
_cell_formula_units_Z 2
_cell_length_a 18.5838(3)
_cell_length_b 33.2158(5)
_cell_length_c 14.8187(3)
_cell_measurement_reflns_used 15983
_cell_measurement_temperature 150(2)
_cell_measurement_theta_max 62.0085
_cell_measurement_theta_min 2.7627
_cell_volume 8992.5(3)
_computing_cell_refinement
;
CrysAlis RED, Oxford Diffraction Ltd.,
Version 1.171.31.7 (release 18-10-2006 CrysAlis171 .NET)
(compiled Oct 18 2006,16:28:17)
;
_computing_data_collection
;
CrysAlis CCD, Oxford Diffraction Ltd.,
Version 1.171.31.7 (release 18-10-2006 CrysAlis171 .NET)
(compiled Oct 18 2006,16:28:17)
;
_computing_data_reduction
;
CrysAlis RED, Oxford Diffraction Ltd.,
Version 1.171.31.7 (release 18-10-2006 CrysAlis171 .NET)
(compiled Oct 18 2006,16:28:17)
;
_computing_structure_refinement 'SHELXL-97 (Sheldrick, 1997)'
_computing_structure_solution 'SHELXS-97 (Sheldrick, 1990)'
_diffrn_ambient_temperature 150(2)
_diffrn_detector_area_resol_mean 16.0855
_diffrn_measured_fraction_theta_full 0.939
_diffrn_measured_fraction_theta_max 0.939
_diffrn_measurement_device_type 'Oxford Germini S Ultra'
_diffrn_measurement_method '\w and \p scan'
_diffrn_radiation_monochromator graphite
_diffrn_radiation_source 'Enhance (Cu) X-ray Source'
_diffrn_radiation_type CuK\a
_diffrn_radiation_wavelength 1.54178
_diffrn_reflns_av_R_equivalents 0.0312
_diffrn_reflns_av_sigmaI/netI 0.0374
_diffrn_reflns_limit_h_max 21
_diffrn_reflns_limit_h_min -20
_diffrn_reflns_limit_k_max 38
_diffrn_reflns_limit_k_min -35
_diffrn_reflns_limit_l_max 16
_diffrn_reflns_limit_l_min -16
_diffrn_reflns_number 36947
_diffrn_reflns_theta_full 62.03
_diffrn_reflns_theta_max 62.03
_diffrn_reflns_theta_min 4.41
_exptl_absorpt_coefficient_mu 3.041
_exptl_absorpt_correction_T_max 0.5815
_exptl_absorpt_correction_T_min 0.4428
_exptl_absorpt_correction_type multi-scan
_exptl_crystal_colour Colorless
_exptl_crystal_density_diffrn 1.275
_exptl_crystal_density_method 'not measured'
_exptl_crystal_description Block
_exptl_crystal_F_000 3548
_exptl_crystal_size_max 0.32
_exptl_crystal_size_mid 0.26
_exptl_crystal_size_min 0.20
_refine_diff_density_max 4.191
_refine_diff_density_min -1.030
_refine_diff_density_rms 0.137
_refine_ls_extinction_method none
_refine_ls_goodness_of_fit_ref 1.055
_refine_ls_hydrogen_treatment geom
_refine_ls_matrix_type full
_refine_ls_number_parameters 1235
_refine_ls_number_reflns 13296
_refine_ls_number_restraints 1006
_refine_ls_restrained_S_all 1.084
_refine_ls_R_factor_all 0.1422
_refine_ls_R_factor_gt 0.1173
_refine_ls_shift/su_max 0.022
_refine_ls_shift/su_mean 0.001
_refine_ls_structure_factor_coef Fsqd
_refine_ls_weighting_details 'calc w=1/[\s^2^(Fo^2^)+(0.0210P)^2^+130.0000P] where P=(Fo^2^+2Fc^2^)/3'
_refine_ls_weighting_scheme calc
_refine_ls_wR_factor_gt 0.2419
_refine_ls_wR_factor_ref 0.2513
_reflns_number_gt 9582
_reflns_number_total 13296
_reflns_threshold_expression >2sigma(I)
_cod_duplicate_entry 7102812
_cod_data_source_file b711457e.txt
_cod_data_source_block 2
_cod_depositor_comments
;
The following automatic conversions were performed:

'_symmetry_cell_setting' value 'Monoclinic' changed to 'monoclinic'
according to
/usr/data/users/saulius/automatic-downloads/retrospective/RSC/lib/dictionaries/cif_core.dic
dictionary named 'cif_core.dic' version 2.4.2 from 2011-04-26.

Automatic conversion script
Id: cif_fix_values 2281 2013-09-26 08:29:07Z andrius 
;
_cod_original_sg_symbol_H-M P2(1)/c
_cod_database_code 7113108

loop_
_symmetry_equiv_pos_as_xyz
'x, y, z'
'-x, y+1/2, -z+1/2'
'-x, -y, -z'
'x, -y-1/2, z-1/2'

loop_
_atom_site_label
_atom_site_type_symbol
_atom_site_fract_x
_atom_site_fract_y
_atom_site_fract_z
_atom_site_U_iso_or_equiv
_atom_site_adp_type
_atom_site_occupancy
_atom_site_symmetry_multiplicity
_atom_site_calc_flag
_atom_site_refinement_flags
_atom_site_disorder_assembly
_atom_site_disorder_group
Cd1 Cd 0.74261(2) 1.249046(13) -1.03947(4) 0.04115(12) Uani 1 1 d . . .
N1 N 1.2876(3) 1.69369(15) -0.8656(4) 0.0462(16) Uani 1 1 d . . .
N2 N 1.3053(3) 1.62934(16) -0.8367(5) 0.0519(17) Uani 1 1 d . . .
N3 N 0.8204(3) 1.29274(15) -0.9404(4) 0.0470(16) Uani 1 1 d . . .
N4 N 0.9126(3) 1.33517(15) -0.8999(4) 0.0446(15) Uani 1 1 d . . .
N5 N 1.6461(3) 1.26709(15) -0.9651(4) 0.0466(16) Uani 1 1 d . . .
N6 N 1.5494(3) 1.29413(16) -0.9264(4) 0.0482(16) Uani 1 1 d . . .
N7 N 1.3233(3) 1.43815(16) -0.8937(5) 0.0551(18) Uani 1 1 d . . .
N8 N 1.1975(3) 1.44588(16) -0.8845(5) 0.0561(18) Uani 1 1 d . . .
N9 N 1.2450(3) 1.38121(16) -0.9088(5) 0.0539(17) Uani 1 1 d . . .
N10 N 0.7758(3) 1.19285(15) -0.9414(4) 0.0469(16) Uani 1 1 d . . .
N11 N 0.7977(3) 1.13212(16) -0.8872(5) 0.0564(19) Uani 1 1 d . . .
N12 N 0.3350(3) 0.79416(16) -0.8623(4) 0.0480(16) Uani 1 1 d . . .
N13 N 0.4269(3) 0.83614(17) -0.8226(5) 0.0528(17) Uani 1 1 d . . .
N14 N 1.1605(3) 0.76896(15) -0.8874(4) 0.0457(15) Uani 1 1 d . . .
N15 N 1.0634(3) 0.79639(16) -0.8474(4) 0.0474(16) Uani 1 1 d . . .
N16 N 0.8319(3) 0.94071(15) -0.8469(5) 0.0492(17) Uani 1 1 d . . .
N17 N 0.7065(3) 0.94832(15) -0.8399(5) 0.0540(18) Uani 1 1 d . . .
N18 N 0.7592(3) 0.88313(15) -0.8321(5) 0.0480(16) Uani 1 1 d . . .
C1 C 1.2610(4) 1.65774(19) -0.8805(6) 0.054(2) Uani 1 1 d . . .
H1A H 1.2151 1.6521 -0.9183 0.065 Uiso 1 1 calc R . .
C2 C 1.3527(4) 1.6886(2) -0.8103(6) 0.063(2) Uani 1 1 d . . .
H2A H 1.3853 1.7098 -0.7875 0.076 Uiso 1 1 calc R . .
C3 C 1.3658(4) 1.6484(2) -0.7913(6) 0.068(3) Uani 1 1 d . . .
H3A H 1.4077 1.6366 -0.7546 0.081 Uiso 1 1 calc R . .
C4 C 1.2948(4) 1.58610(19) -0.8464(6) 0.058(2) Uani 1 1 d . . .
C5 C 1.2251(4) 1.5707(2) -0.8617(7) 0.066(3) Uani 1 1 d . . .
H5A H 1.1842 1.5880 -0.8634 0.079 Uiso 1 1 calc R . .
C6 C 1.2152(3) 1.5294(2) -0.8748(7) 0.063(3) Uani 1 1 d . . .
H6A H 1.1673 1.5182 -0.8873 0.075 Uiso 1 1 calc R . .
C7 C 1.2765(4) 1.50451(19) -0.8693(6) 0.057(2) Uani 1 1 d . . .
C8 C 1.3454(4) 1.5209(2) -0.8543(7) 0.067(3) Uani 1 1 d . . .
H8A H 1.3869 1.5040 -0.8522 0.081 Uiso 1 1 calc R . .
C9 C 1.3545(4) 1.5617(2) -0.8423(7) 0.064(3) Uani 1 1 d . . .
H9A H 1.4023 1.5730 -0.8312 0.077 Uiso 1 1 calc R . .
C10 C 1.2656(4) 1.46049(19) -0.8826(6) 0.056(2) Uani 1 1 d . . .
C11 C 1.1905(3) 1.40650(19) -0.8980(5) 0.0468(19) Uani 1 1 d . . .
C12 C 1.3097(3) 1.3985(2) -0.9062(5) 0.050(2) Uani 1 1 d . . .
C13 C 1.1179(3) 1.38829(19) -0.8988(5) 0.0475(19) Uani 1 1 d . . .
C14 C 1.0572(4) 1.4120(2) -0.8953(7) 0.067(3) Uani 1 1 d . . .
H14A H 1.0623 1.4405 -0.8934 0.081 Uiso 1 1 calc R . .
C15 C 0.9896(4) 1.3951(2) -0.8946(7) 0.066(3) Uani 1 1 d . . .
H15A H 0.9482 1.4117 -0.8927 0.079 Uiso 1 1 calc R . .
C16 C 0.9828(3) 1.3539(2) -0.8965(5) 0.0478(19) Uani 1 1 d . . .
C17 C 1.0431(4) 1.3288(2) -0.8968(6) 0.062(3) Uani 1 1 d . . .
H17A H 1.0381 1.3004 -0.8963 0.075 Uiso 1 1 calc R . .
C18 C 1.1106(4) 1.3467(2) -0.8979(6) 0.061(2) Uani 1 1 d . . .
H18A H 1.1523 1.3302 -0.8981 0.073 Uiso 1 1 calc R . .
C19 C 0.8895(3) 1.30088(19) -0.9457(5) 0.048(2) Uani 1 1 d . . .
H19A H 0.9189 1.2848 -0.9776 0.058 Uiso 1 1 calc R . .
C20 C 0.7991(4) 1.3236(2) -0.8890(6) 0.055(2) Uani 1 1 d . . .
H20A H 0.7519 1.3262 -0.8737 0.066 Uiso 1 1 calc R . .
C21 C 0.8548(4) 1.3497(2) -0.8636(6) 0.060(2) Uani 1 1 d . . .
H21A H 0.8542 1.3733 -0.8277 0.072 Uiso 1 1 calc R . .
C22 C 1.3721(3) 1.3718(2) -0.9148(6) 0.052(2) Uani 1 1 d . . .
C23 C 1.3636(4) 1.3305(2) -0.9097(6) 0.060(2) Uani 1 1 d . . .
H23A H 1.3173 1.3197 -0.9040 0.072 Uiso 1 1 calc R . .
C24 C 1.4217(4) 1.3047(2) -0.9129(6) 0.062(2) Uani 1 1 d . . .
H24A H 1.4163 1.2765 -0.9065 0.075 Uiso 1 1 calc R . .
C25 C 1.4874(3) 1.3208(2) -0.9256(6) 0.051(2) Uani 1 1 d . . .
C26 C 1.4974(4) 1.3615(2) -0.9334(7) 0.076(3) Uani 1 1 d . . .
H26A H 1.5427 1.3719 -0.9438 0.091 Uiso 1 1 calc R . .
C27 C 1.4387(4) 1.3875(2) -0.9256(7) 0.069(3) Uani 1 1 d . . .
H27A H 1.4451 1.4158 -0.9278 0.083 Uiso 1 1 calc R . .
C28 C 1.5995(3) 1.29692(19) -0.9782(5) 0.0458(19) Uani 1 1 d . . .
H28A H 1.6017 1.3182 -1.0203 0.055 Uiso 1 1 calc R . .
C29 C 1.6234(4) 1.2445(3) -0.9007(6) 0.075(2) Uani 1 1 d . . .
H29A H 1.6473 1.2206 -0.8756 0.091 Uiso 1 1 calc R . .
C30 C 1.5631(4) 1.2597(3) -0.8761(7) 0.089(3) Uani 1 1 d U . .
H30A H 1.5360 1.2489 -0.8333 0.107 Uiso 1 1 calc R . .
C31 C 0.7514(4) 1.15675(19) -0.9444(6) 0.053(2) Uani 1 1 d . . .
H31A H 0.7068 1.1482 -0.9816 0.063 Uiso 1 1 calc R . .
C32 C 0.8402(5) 1.1926(2) -0.8821(6) 0.075(3) Uani 1 1 d . . .
H32A H 0.8706 1.2154 -0.8656 0.089 Uiso 1 1 calc R . .
C33 C 0.8550(5) 1.1543(2) -0.8493(7) 0.087(3) Uani 1 1 d . . .
H33A H 0.8974 1.1454 -0.8081 0.104 Uiso 1 1 calc R . .
C34 C 0.7910(4) 1.08920(19) -0.8765(6) 0.058(2) Uani 1 1 d . . .
C35 C 0.7273(4) 1.0717(2) -0.8742(6) 0.069(3) Uani 1 1 d . . .
H35A H 0.6861 1.0888 -0.8753 0.083 Uiso 1 1 calc RD . .
C36 C 0.7159(4) 1.0312(2) -0.8704(6) 0.061(2) Uani 1 1 d . . .
H36A H 0.6682 1.0200 -0.8771 0.073 Uiso 1 1 calc R . .
C37 C 0.7794(4) 1.00707(19) -0.8559(6) 0.055(2) Uani 1 1 d . . .
C38 C 0.8473(4) 1.0246(2) -0.8523(7) 0.068(3) Uani 1 1 d . . .
H38A H 0.8902 1.0084 -0.8431 0.082 Uiso 1 1 calc R . .
C39 C 0.8523(4) 1.0657(2) -0.8623(7) 0.074(3) Uani 1 1 d . . .
H39A H 0.8990 1.0779 -0.8592 0.089 Uiso 1 1 calc R . .
C40 C 0.7726(3) 0.96261(18) -0.8458(6) 0.050(2) Uani 1 1 d . . .
C41 C 0.7023(3) 0.90827(19) -0.8332(5) 0.048(2) Uani 1 1 d . . .
C42 C 0.8225(3) 0.90083(19) -0.8390(5) 0.0465(19) Uani 1 1 d . . .
C43 C 0.6310(3) 0.89032(19) -0.8267(5) 0.048(2) Uani 1 1 d . . .
C44 C 0.5702(4) 0.9135(2) -0.8225(6) 0.063(3) Uani 1 1 d . . .
H44A H 0.5745 0.9420 -0.8214 0.076 Uiso 1 1 calc R . .
C45 C 0.5034(4) 0.8962(2) -0.8199(7) 0.068(3) Uani 1 1 d . . .
H45A H 0.4619 0.9126 -0.8178 0.082 Uiso 1 1 calc R . .
C46 C 0.4972(3) 0.8549(2) -0.8203(6) 0.053(2) Uani 1 1 d . . .
C47 C 0.5573(3) 0.8306(2) -0.8216(6) 0.059(2) Uani 1 1 d . . .
H47A H 0.5528 0.8021 -0.8206 0.071 Uiso 1 1 calc R . .
C48 C 0.6240(4) 0.8483(2) -0.8242(6) 0.061(2) Uani 1 1 d . . .
H48A H 0.6658 0.8318 -0.8243 0.073 Uiso 1 1 calc R . .
C49 C 0.4036(3) 0.8031(2) -0.8697(5) 0.0470(19) Uani 1 1 d . . .
H49A H 0.4323 0.7878 -0.9043 0.056 Uiso 1 1 calc R . .
C50 C 0.3146(4) 0.8235(3) -0.8089(6) 0.072(3) Uani 1 1 d . . .
H50A H 0.2681 0.8252 -0.7913 0.086 Uiso 1 1 calc R . .
C51 C 0.3703(4) 0.8501(3) -0.7842(7) 0.078(3) Uani 1 1 d . . .
H51A H 0.3699 0.8736 -0.7476 0.094 Uiso 1 1 calc R . .
C52 C 0.8859(3) 0.87394(19) -0.8414(5) 0.0475(19) Uani 1 1 d . . .
C53 C 0.8782(4) 0.8325(2) -0.8353(6) 0.063(2) Uani 1 1 d . . .
H53A H 0.8322 0.8216 -0.8286 0.075 Uiso 1 1 calc R . .
C54 C 0.9355(3) 0.8069(2) -0.8389(6) 0.061(2) Uani 1 1 d . . .
H54A H 0.9290 0.7786 -0.8372 0.074 Uiso 1 1 calc R . .
C55 C 1.0036(3) 0.8233(2) -0.8453(5) 0.0477(19) Uani 1 1 d . . .
C56 C 1.0121(3) 0.8638(2) -0.8505(5) 0.0489(19) Uani 1 1 d . . .
H56A H 1.0583 0.8746 -0.8569 0.059 Uiso 1 1 calc R . .
C57 C 0.9543(3) 0.88955(19) -0.8468(6) 0.053(2) Uani 1 1 d . . .
H57A H 0.9614 0.9179 -0.8478 0.064 Uiso 1 1 calc R . .
C58 C 1.1144(3) 0.79916(18) -0.9016(5) 0.0441(18) Uani 1 1 d . . .
H58A H 1.1165 0.8202 -0.9444 0.053 Uiso 1 1 calc R . .
C59 C 1.1390(4) 0.7455(2) -0.8212(6) 0.058(2) Uani 1 1 d . . .
H59A H 1.1634 0.7218 -0.7961 0.069 Uiso 1 1 calc R . .
C60 C 1.0771(4) 0.7613(2) -0.7964(6) 0.061(2) Uani 1 1 d . . .
H60A H 1.0497 0.7506 -0.7538 0.073 Uiso 1 1 calc R . .
S1 S 1.0513(3) 0.28866(14) -0.3998(4) 0.196(2) Uani 1 1 d DU . .
O1 O 1.0210(7) 0.2602(3) -0.4722(8) 0.232(5) Uani 1 1 d DU . .
O2 O 1.0285(5) 0.2756(3) -0.3210(6) 0.194(4) Uani 1 1 d DU . .
O3 O 1.0428(7) 0.3340(3) -0.4152(10) 0.226(5) Uani 1 1 d DU . .
C61 C 1.1450(5) 0.2828(3) -0.3815(7) 0.337(5) Uani 1 1 d DU . .
F3 F 1.1721(8) 0.2470(3) -0.3594(8) 0.332(6) Uani 1 1 d DU . .
F2 F 1.1882(7) 0.3038(4) -0.3169(7) 0.325(6) Uani 1 1 d DU . .
F1 F 1.1785(7) 0.2890(4) -0.4518(7) 0.342(6) Uani 1 1 d DU . .
S2 S 1.4384(3) 0.43594(19) -0.2424(5) 0.120(3) Uani 0.40 1 d PDU A 1
O4 O 1.3581(5) 0.4334(6) -0.2559(14) 0.136(6) Uani 0.40 1 d PDU A 1
O5 O 1.4654(9) 0.4517(5) -0.1506(8) 0.129(6) Uani 0.40 1 d PDU A 1
O6 O 1.4778(7) 0.4011(4) -0.2625(12) 0.114(5) Uani 0.40 1 d PDU A 1
C62 C 1.4556(6) 0.4736(3) -0.3141(7) 0.218(5) Uani 0.40 1 d PDU A 1
F6 F 1.4272(11) 0.4695(7) -0.4025(8) 0.222(7) Uani 0.40 1 d PDU A 1
F5 F 1.4303(11) 0.5092(4) -0.2961(16) 0.226(7) Uani 0.40 1 d PDU A 1
F4 F 1.5208(7) 0.4797(7) -0.3343(15) 0.217(7) Uani 0.40 1 d PDU A 1
S3 S 1.4378(4) 0.2997(2) -0.2085(5) 0.137(3) Uani 0.40 1 d PDU B 2
O9 O 1.4811(6) 0.2668(3) -0.1802(10) 0.077(3) Uani 0.40 1 d PDU B 2
O8 O 1.4488(11) 0.3377(4) -0.1575(12) 0.143(4) Uani 0.40 1 d PDU B 2
O7 O 1.4340(11) 0.3105(6) -0.3062(8) 0.163(5) Uani 0.40 1 d PDU B 2
C63 C 1.3502(6) 0.2875(3) -0.1981(8) 0.181(4) Uani 0.40 1 d PDU B 2
F9 F 1.3194(10) 0.2583(4) -0.2532(12) 0.190(5) Uani 0.40 1 d PDU B 2
F8 F 1.3028(8) 0.3174(4) -0.2113(16) 0.194(4) Uani 0.40 1 d PDU B 2
F7 F 1.3331(10) 0.2660(5) -0.1311(10) 0.180(5) Uani 0.40 1 d PDU B 2
S3' S 1.4498(5) 0.2874(3) -0.1609(6) 0.123(3) Uani 0.20 1 d PDU C 3
O9' O 1.4575(14) 0.2619(5) -0.0804(11) 0.106(6) Uani 0.20 1 d PDU C 3
O8' O 1.4900(11) 0.3249(5) -0.138(2) 0.145(5) Uani 0.20 1 d PDU C 3
O7' O 1.4662(12) 0.2701(7) -0.2431(11) 0.112(4) Uani 0.20 1 d PDU C 3
C63' C 1.3618(6) 0.3049(4) -0.1826(7) 0.172(4) Uani 0.20 1 d PDU C 3
F9' F 1.3512(14) 0.3434(4) -0.1643(19) 0.170(6) Uani 0.20 1 d PDU C 3
F8' F 1.3262(13) 0.3040(10) -0.2691(10) 0.187(5) Uani 0.20 1 d PDU C 3
F7' F 1.3138(9) 0.2945(9) -0.1313(14) 0.180(5) Uani 0.20 1 d PDU C 3
O13 O 1.0396(6) 0.4483(3) -0.4292(11) 0.217(5) Uani 1 1 d DU . .
N22 N 1.1559(5) 0.4232(3) -0.4027(11) 0.196(4) Uani 1 1 d DU . .
C73 C 1.1859(9) 0.4596(4) -0.377(2) 0.195(7) Uani 0.50 1 d PDU . .
H73A H 1.2386 0.4587 -0.3775 0.293 Uiso 0.50 1 calc PR . .
H73B H 1.1777 0.4663 -0.3157 0.293 Uiso 0.50 1 calc PR . .
H73C H 1.1631 0.4801 -0.4209 0.293 Uiso 0.50 1 calc PR . .
C74 C 1.2041(6) 0.3943(4) -0.4152(14) 0.218(6) Uani 1 1 d DU . .
H74A H 1.2538 0.4053 -0.4017 0.327 Uiso 1 1 calc R . .
H74B H 1.1933 0.3850 -0.4791 0.327 Uiso 1 1 calc R . .
H74C H 1.2002 0.3717 -0.3741 0.327 Uiso 1 1 calc R . .
C75 C 1.0825(6) 0.4156(3) -0.4194(13) 0.197(5) Uani 1 1 d DU . .
H75A H 1.0632 0.3890 -0.4238 0.237 Uiso 1 1 calc R . .
O10 O 1.3385(6) 0.6072(3) -0.0754(9) 0.186(4) Uani 1 1 d DU . .
N19 N 1.3406(5) 0.5420(3) -0.0957(11) 0.178(4) Uani 1 1 d DU . .
C64 C 1.4153(5) 0.5392(5) -0.0850(14) 0.194(6) Uani 1 1 d DU . .
H64A H 1.4291 0.5114 -0.0957 0.291 Uiso 1 1 calc R . .
H64B H 1.4376 0.5473 -0.0226 0.291 Uiso 1 1 calc R . .
H64C H 1.4327 0.5570 -0.1293 0.291 Uiso 1 1 calc R . .
C65 C 1.3030(8) 0.5063(4) -0.1093(15) 0.217(6) Uani 1 1 d DU . .
H65A H 1.3373 0.4844 -0.1140 0.325 Uiso 1 1 calc R . .
H65B H 1.2667 0.5079 -0.1662 0.325 Uiso 1 1 calc R . .
H65C H 1.2781 0.5013 -0.0576 0.325 Uiso 1 1 calc R . .
C66 C 1.2995(7) 0.5753(3) -0.0934(13) 0.162(5) Uani 1 1 d DU . .
H66A H 1.2475 0.5752 -0.1039 0.194 Uiso 1 1 calc R . .
O11 O 0.9219(5) 0.3636(3) -0.1270(8) 0.165(4) Uani 1 1 d DU . .
N20 N 1.0413(5) 0.3576(3) -0.1387(12) 0.218(4) Uani 1 1 d DU . .
C67 C 1.1079(7) 0.3721(5) -0.1504(14) 0.233(7) Uani 1 1 d DU . .
H67A H 1.1431 0.3499 -0.1456 0.350 Uiso 1 1 calc R . .
H67B H 1.1252 0.3922 -0.1029 0.350 Uiso 1 1 calc R . .
H67C H 1.1031 0.3847 -0.2111 0.350 Uiso 1 1 calc R . .
C68 C 1.0344(12) 0.3175(4) -0.1417(18) 0.273(7) Uani 1 1 d DU . .
H68A H 1.0827 0.3051 -0.1233 0.409 Uiso 1 1 calc R . .
H68B H 1.0132 0.3092 -0.2044 0.409 Uiso 1 1 calc R . .
H68C H 1.0023 0.3090 -0.0997 0.409 Uiso 1 1 calc R . .
C69 C 0.9822(6) 0.3809(4) -0.1403(13) 0.188(5) Uani 1 1 d DU . .
H69A H 0.9840 0.4091 -0.1509 0.226 Uiso 1 1 calc R . .
O12 O 0.6119(7) 1.6281(6) -0.5739(16) 0.191(6) Uani 0.50 1 d PDU . .
N21 N 0.4990(6) 1.6223(3) -0.5620(14) 0.156(5) Uani 0.50 1 d PDU . .
C70 C 0.5051(14) 1.5816(4) -0.565(2) 0.174(7) Uani 0.50 1 d PDU . .
H70A H 0.4604 1.5691 -0.5516 0.260 Uiso 0.50 1 calc PR . .
H70B H 0.5472 1.5728 -0.5195 0.260 Uiso 0.50 1 calc PR . .
H70C H 0.5120 1.5734 -0.6265 0.260 Uiso 0.50 1 calc PR . .
C71 C 0.4392(5) 1.6372(3) -0.5354(8) 0.133(4) Uani 1 1 d DU . .
H71A H 0.4059 1.6151 -0.5276 0.200 Uiso 1 1 calc R . .
H71B H 0.4145 1.6559 -0.5822 0.200 Uiso 1 1 calc R . .
H71C H 0.4535 1.6515 -0.4770 0.200 Uiso 1 1 calc R . .
C72 C 0.5535(8) 1.6495(5) -0.563(2) 0.167(6) Uani 0.50 1 d PDU . .
H72A H 0.5505 1.6779 -0.5565 0.201 Uiso 0.50 1 calc PR . .
O6W O 1.1655(10) 0.5703(6) -0.2874(15) 0.145(6) Uani 0.50 1 d PU D 1
O5W O 1.0555(11) 0.5349(6) -0.4171(16) 0.157(7) Uani 0.50 1 d PU E 1
O3W O 1.2721(15) 0.5592(9) -0.371(2) 0.214(10) Uani 0.50 1 d PU F 1
O2W O 1.042(2) 0.4958(12) -0.202(3) 0.155(7) Uani 0.25 1 d PU G 1
O4W O 1.1927(10) 0.5872(6) -0.3677(15) 0.148(6) Uani 0.50 1 d PU H 2
O1W O 1.071(2) 0.4945(12) -0.093(3) 0.150(8) Uani 0.25 1 d PU I 2

loop_
_atom_site_aniso_label
_atom_site_aniso_U_11
_atom_site_aniso_U_22
_atom_site_aniso_U_33
_atom_site_aniso_U_23
_atom_site_aniso_U_13
_atom_site_aniso_U_12
Cd1 0.02979(19) 0.02532(19) 0.0709(3) 0.0020(2) 0.01589(18) 0.00341(17)
N1 0.042(3) 0.024(2) 0.073(4) 0.005(3) 0.014(3) 0.005(2)
N2 0.039(3) 0.029(3) 0.086(4) 0.007(3) 0.007(3) 0.001(2)
N3 0.038(3) 0.029(3) 0.075(4) 0.000(3) 0.014(3) 0.006(2)
N4 0.027(2) 0.034(3) 0.075(4) -0.006(3) 0.014(3) 0.000(2)
N5 0.030(2) 0.033(3) 0.078(4) 0.003(3) 0.015(3) 0.006(2)
N6 0.037(3) 0.035(3) 0.077(4) 0.009(3) 0.021(3) 0.013(2)
N7 0.031(3) 0.032(3) 0.105(5) 0.016(3) 0.021(3) 0.005(2)
N8 0.031(2) 0.028(3) 0.114(5) 0.007(3) 0.027(3) 0.004(2)
N9 0.036(3) 0.034(3) 0.099(5) 0.007(3) 0.030(3) 0.004(2)
N10 0.042(3) 0.024(2) 0.075(4) -0.001(3) 0.010(3) 0.002(2)
N11 0.053(3) 0.023(3) 0.088(5) 0.005(3) 0.000(3) 0.000(2)
N12 0.032(3) 0.042(3) 0.071(4) -0.006(3) 0.011(3) -0.002(2)
N13 0.024(2) 0.043(3) 0.094(5) -0.012(3) 0.017(3) -0.001(2)
N14 0.034(3) 0.032(3) 0.076(4) 0.001(3) 0.020(3) 0.005(2)
N15 0.027(2) 0.035(3) 0.083(4) 0.005(3) 0.017(3) 0.006(2)
N16 0.032(3) 0.024(3) 0.092(4) 0.005(3) 0.012(3) 0.000(2)
N17 0.030(3) 0.023(3) 0.108(5) 0.001(3) 0.011(3) 0.002(2)
N18 0.028(2) 0.023(2) 0.092(4) 0.001(3) 0.009(3) 0.002(2)
C1 0.037(3) 0.029(3) 0.093(6) 0.011(4) 0.006(4) 0.007(3)
C2 0.062(5) 0.039(4) 0.086(6) 0.005(4) 0.004(4) 0.000(4)
C3 0.062(5) 0.045(4) 0.090(6) 0.016(4) -0.003(4) -0.002(4)
C4 0.043(4) 0.027(3) 0.102(6) 0.014(4) 0.012(4) 0.004(3)
C5 0.038(3) 0.026(3) 0.136(7) 0.011(4) 0.025(4) 0.007(3)
C6 0.028(3) 0.031(3) 0.129(7) 0.008(4) 0.017(4) 0.005(3)
C7 0.038(3) 0.026(3) 0.106(6) 0.013(4) 0.016(4) 0.004(3)
C8 0.034(3) 0.039(4) 0.133(7) 0.019(4) 0.024(4) 0.008(3)
C9 0.036(3) 0.035(4) 0.124(7) 0.013(4) 0.018(4) 0.002(3)
C10 0.041(3) 0.027(3) 0.105(6) 0.012(4) 0.027(4) 0.008(3)
C11 0.035(3) 0.035(3) 0.073(5) 0.008(3) 0.018(3) 0.003(3)
C12 0.035(3) 0.040(4) 0.079(5) 0.009(3) 0.020(3) 0.010(3)
C13 0.030(3) 0.035(3) 0.079(5) 0.005(3) 0.014(3) -0.001(3)
C14 0.042(4) 0.029(3) 0.136(8) -0.006(4) 0.029(4) 0.002(3)
C15 0.035(3) 0.040(4) 0.128(7) -0.002(4) 0.031(4) 0.004(3)
C16 0.033(3) 0.037(3) 0.076(5) -0.004(3) 0.015(3) 0.002(3)
C17 0.034(3) 0.026(3) 0.127(7) 0.001(4) 0.014(4) 0.000(3)
C18 0.035(3) 0.036(4) 0.113(7) 0.000(4) 0.021(4) 0.009(3)
C19 0.031(3) 0.030(3) 0.086(5) 0.001(3) 0.015(3) 0.005(3)
C20 0.040(3) 0.048(4) 0.083(5) -0.015(4) 0.027(3) -0.007(3)
C21 0.041(3) 0.052(4) 0.091(6) -0.022(4) 0.027(4) -0.007(3)
C22 0.033(3) 0.040(4) 0.087(5) 0.007(4) 0.019(3) 0.013(3)
C23 0.032(3) 0.043(4) 0.110(6) 0.007(4) 0.023(4) 0.003(3)
C24 0.041(3) 0.034(4) 0.116(7) -0.005(4) 0.028(4) 0.003(3)
C25 0.033(3) 0.043(4) 0.082(5) 0.006(3) 0.023(3) 0.017(3)
C26 0.039(3) 0.041(4) 0.156(8) 0.026(5) 0.043(4) 0.010(3)
C27 0.043(3) 0.032(4) 0.142(7) 0.015(4) 0.042(4) 0.009(3)
C28 0.034(3) 0.031(3) 0.076(5) -0.001(3) 0.019(3) 0.003(3)
C29 0.070(4) 0.068(5) 0.101(6) 0.035(4) 0.048(4) 0.038(4)
C30 0.068(4) 0.090(6) 0.125(6) 0.048(5) 0.057(4) 0.039(4)
C31 0.038(3) 0.032(3) 0.087(6) -0.002(4) 0.008(4) 0.003(3)
C32 0.114(7) 0.024(3) 0.071(6) 0.000(4) -0.021(5) -0.005(4)
C33 0.096(6) 0.032(4) 0.108(7) 0.011(4) -0.043(6) -0.011(4)
C34 0.052(4) 0.022(3) 0.095(6) 0.002(4) -0.001(4) -0.001(3)
C35 0.060(4) 0.029(3) 0.119(7) -0.003(4) 0.018(5) 0.008(3)
C36 0.030(3) 0.034(4) 0.114(7) 0.000(4) 0.005(4) 0.005(3)
C37 0.035(3) 0.024(3) 0.104(6) 0.001(4) 0.004(4) 0.001(3)
C38 0.036(4) 0.032(4) 0.131(8) 0.008(4) 0.002(4) 0.004(3)
C39 0.042(4) 0.030(4) 0.142(8) 0.009(4) -0.005(5) -0.004(3)
C40 0.032(3) 0.025(3) 0.093(6) 0.002(3) 0.008(3) 0.000(3)
C41 0.029(3) 0.032(3) 0.082(5) -0.003(3) 0.009(3) 0.003(3)
C42 0.030(3) 0.036(3) 0.074(5) 0.005(3) 0.012(3) 0.004(3)
C43 0.030(3) 0.032(3) 0.080(5) -0.005(3) 0.009(3) -0.002(3)
C44 0.033(3) 0.030(3) 0.125(7) -0.016(4) 0.008(4) 0.003(3)
C45 0.026(3) 0.044(4) 0.134(8) -0.020(4) 0.013(4) 0.004(3)
C46 0.026(3) 0.041(4) 0.089(6) -0.007(4) 0.008(3) -0.002(3)
C47 0.034(3) 0.032(3) 0.112(7) 0.005(4) 0.017(4) -0.002(3)
C48 0.033(3) 0.039(4) 0.114(7) 0.010(4) 0.020(4) 0.002(3)
C49 0.031(3) 0.040(4) 0.072(5) -0.002(3) 0.017(3) -0.001(3)
C50 0.028(3) 0.086(6) 0.104(6) -0.041(5) 0.021(4) -0.008(4)
C51 0.035(4) 0.084(5) 0.118(7) -0.056(5) 0.023(4) -0.018(4)
C52 0.030(3) 0.030(3) 0.085(5) 0.004(3) 0.016(3) 0.005(3)
C53 0.032(3) 0.037(4) 0.126(7) 0.003(4) 0.031(4) -0.001(3)
C54 0.033(3) 0.026(3) 0.130(7) 0.001(4) 0.027(4) 0.002(3)
C55 0.035(3) 0.036(3) 0.074(5) 0.001(3) 0.016(3) 0.010(3)
C56 0.030(3) 0.038(3) 0.082(5) 0.009(3) 0.019(3) 0.002(3)
C57 0.033(3) 0.026(3) 0.103(6) 0.008(4) 0.017(4) -0.001(3)
C58 0.038(3) 0.027(3) 0.069(5) -0.002(3) 0.014(3) 0.000(3)
C59 0.048(3) 0.044(4) 0.087(5) 0.013(4) 0.030(4) 0.020(3)
C60 0.044(3) 0.054(4) 0.093(5) 0.025(4) 0.032(4) 0.020(3)
S1 0.180(4) 0.154(3) 0.250(5) 0.060(3) 0.030(4) -0.023(3)
O1 0.216(8) 0.171(8) 0.279(10) 0.016(8) -0.034(8) -0.071(7)
O2 0.180(6) 0.190(7) 0.241(7) 0.088(6) 0.109(6) -0.023(6)
O3 0.227(9) 0.193(8) 0.253(9) 0.061(8) 0.026(8) -0.036(8)
C61 0.324(8) 0.346(8) 0.341(8) -0.001(8) 0.061(8) -0.011(8)
F3 0.332(10) 0.323(10) 0.349(10) 0.008(9) 0.084(9) 0.020(9)
F2 0.316(10) 0.331(10) 0.317(10) -0.019(9) 0.024(9) -0.061(9)
F1 0.336(10) 0.366(11) 0.329(10) -0.005(9) 0.072(9) 0.011(9)
S2 0.071(3) 0.097(4) 0.181(6) -0.026(4) -0.008(4) 0.006(3)
O4 0.091(9) 0.122(10) 0.181(10) -0.014(9) -0.010(8) 0.004(8)
O5 0.089(8) 0.123(9) 0.164(10) -0.027(9) -0.007(8) 0.005(8)
O6 0.079(8) 0.099(9) 0.153(10) -0.024(8) -0.007(8) 0.023(7)
C62 0.211(8) 0.214(8) 0.231(8) 0.011(8) 0.048(8) -0.005(8)
F6 0.214(11) 0.226(11) 0.224(11) 0.004(10) 0.037(10) -0.001(10)
F5 0.224(11) 0.206(11) 0.253(11) 0.005(10) 0.056(10) -0.012(10)
F4 0.205(11) 0.210(11) 0.236(11) 0.019(10) 0.042(10) -0.006(10)
S3 0.135(4) 0.125(4) 0.145(5) 0.009(4) 0.011(4) 0.012(4)
O9 0.056(5) 0.062(5) 0.117(6) -0.007(5) 0.031(5) 0.024(5)
O8 0.136(7) 0.144(7) 0.143(7) -0.012(7) 0.011(7) 0.020(7)
O7 0.164(9) 0.162(9) 0.160(9) -0.006(8) 0.021(8) 0.000(8)
C63 0.175(6) 0.179(6) 0.187(6) 0.011(6) 0.030(6) 0.026(6)
F9 0.182(9) 0.177(9) 0.205(9) 0.004(8) 0.024(8) 0.013(8)
F8 0.186(6) 0.193(6) 0.201(6) 0.006(6) 0.033(6) 0.026(6)
F7 0.173(7) 0.178(8) 0.189(8) 0.014(7) 0.027(7) 0.009(7)
S3' 0.113(5) 0.118(6) 0.133(6) 0.000(5) 0.014(5) -0.008(5)
O9' 0.089(9) 0.103(9) 0.124(9) -0.011(8) 0.016(8) 0.009(8)
O8' 0.140(8) 0.144(8) 0.146(8) 0.001(8) 0.010(8) 0.004(8)
O7' 0.104(7) 0.104(7) 0.128(7) -0.004(7) 0.027(7) 0.011(7)
C63' 0.167(6) 0.170(6) 0.178(6) 0.007(6) 0.028(6) 0.016(6)
F9' 0.168(9) 0.168(9) 0.173(9) -0.006(9) 0.027(9) 0.015(9)
F8' 0.183(7) 0.186(7) 0.193(7) 0.002(7) 0.033(7) 0.016(7)
F7' 0.177(7) 0.178(7) 0.184(7) 0.013(7) 0.027(7) 0.019(7)
O13 0.203(8) 0.200(9) 0.242(9) -0.013(8) 0.028(8) 0.016(8)
N22 0.183(7) 0.202(7) 0.203(7) -0.018(7) 0.036(6) 0.016(7)
C73 0.184(11) 0.193(12) 0.207(12) -0.021(10) 0.030(10) 0.005(10)
C74 0.212(10) 0.217(11) 0.221(11) -0.006(9) 0.030(9) 0.033(9)
C75 0.183(9) 0.209(9) 0.197(9) -0.017(8) 0.027(8) 0.010(8)
O10 0.154(7) 0.163(7) 0.244(9) 0.024(7) 0.043(7) 0.020(6)
N19 0.144(6) 0.152(7) 0.237(7) -0.017(6) 0.035(6) -0.025(6)
C64 0.154(9) 0.175(10) 0.257(11) -0.022(9) 0.046(9) -0.021(8)
C65 0.196(10) 0.203(10) 0.249(11) -0.008(10) 0.038(9) -0.030(9)
C66 0.140(8) 0.123(8) 0.222(9) -0.014(7) 0.030(7) 0.001(7)
O11 0.173(7) 0.158(7) 0.152(7) -0.007(6) 0.000(6) 0.006(6)
N20 0.240(8) 0.209(7) 0.202(7) -0.019(7) 0.033(7) -0.012(7)
C67 0.238(11) 0.238(11) 0.228(11) -0.020(10) 0.052(9) -0.003(10)
C68 0.294(11) 0.264(11) 0.253(11) -0.008(10) 0.029(10) -0.013(10)
C69 0.195(9) 0.194(9) 0.175(8) -0.015(8) 0.032(8) 0.015(8)
O12 0.182(10) 0.214(11) 0.181(10) 0.008(10) 0.042(9) 0.015(9)
N21 0.167(8) 0.162(8) 0.134(8) 0.002(7) 0.016(7) 0.007(7)
C70 0.170(11) 0.191(12) 0.154(11) -0.001(10) 0.014(10) 0.028(10)
C71 0.180(9) 0.103(7) 0.106(7) 0.013(6) -0.002(7) 0.021(7)
C72 0.164(10) 0.181(10) 0.157(9) 0.009(9) 0.031(9) 0.006(9)
O6W 0.134(9) 0.130(9) 0.161(10) -0.013(8) 0.000(8) 0.020(8)
O5W 0.148(12) 0.123(11) 0.192(13) -0.023(10) 0.008(10) 0.011(10)
O3W 0.226(15) 0.212(15) 0.204(15) 0.018(12) 0.045(12) -0.006(12)
O2W 0.153(11) 0.138(11) 0.166(12) -0.012(10) 0.010(10) 0.027(10)
O4W 0.118(9) 0.153(10) 0.183(10) -0.013(9) 0.050(8) 0.004(8)
O1W 0.152(12) 0.131(12) 0.163(12) -0.002(11) 0.017(10) 0.023(10)

loop_
_atom_type_symbol
_atom_type_description
_atom_type_scat_dispersion_real
_atom_type_scat_dispersion_imag
_atom_type_scat_source
C C 0.0181 0.0091 'International Tables Vol C Tables 4.2.6.8 and 6.1.1.4'
H H 0.0000 0.0000 'International Tables Vol C Tables 4.2.6.8 and 6.1.1.4'
N N 0.0311 0.0180 'International Tables Vol C Tables 4.2.6.8 and 6.1.1.4'
O O 0.0492 0.0322 'International Tables Vol C Tables 4.2.6.8 and 6.1.1.4'
S S 0.3331 0.5567 'International Tables Vol C Tables 4.2.6.8 and 6.1.1.4'
Cd Cd 0.1185 4.6533 'International Tables Vol C Tables 4.2.6.8 and 6.1.1.4'
F F 0.0727 0.0534 'International Tables Vol C Tables 4.2.6.8 and 6.1.1.4'

loop_
_geom_angle_atom_site_label_1
_geom_angle_atom_site_label_2
_geom_angle_atom_site_label_3
_geom_angle
_geom_angle_site_symmetry_1
_geom_angle_site_symmetry_3
N12 Cd1 N14 89.64(19) 3_673 3_773
N12 Cd1 N5 90.69(19) 3_673 1_455
N14 Cd1 N5 179.6(2) 3_773 1_455
N12 Cd1 N3 179.8(2) 3_673 .
N14 Cd1 N3 90.53(19) 3_773 .
N5 Cd1 N3 89.14(19) 1_455 .
N12 Cd1 N1 94.06(19) 3_673 3_783
N14 Cd1 N1 92.83(19) 3_773 3_783
N5 Cd1 N1 87.4(2) 1_455 3_783
N3 Cd1 N1 85.84(19) . 3_783
N12 Cd1 N10 87.72(19) 3_673 .
N14 Cd1 N10 87.0(2) 3_773 .
N5 Cd1 N10 92.8(2) 1_455 .
N3 Cd1 N10 92.38(19) . .
N1 Cd1 N10 178.21(19) 3_783 .
C1 N1 C2 105.1(6) . .
C1 N1 Cd1 126.7(5) . 3_783
C2 N1 Cd1 123.5(5) . 3_783
C1 N2 C3 107.0(6) . .
C1 N2 C4 126.2(6) . .
C3 N2 C4 126.4(6) . .
C19 N3 C20 105.1(5) . .
C19 N3 Cd1 125.2(5) . .
C20 N3 Cd1 126.6(4) . .
C19 N4 C21 107.1(5) . .
C19 N4 C16 125.7(6) . .
C21 N4 C16 127.1(6) . .
C28 N5 C29 104.2(6) . .
C28 N5 Cd1 131.8(5) . 1_655
C29 N5 Cd1 123.9(4) . 1_655
C28 N6 C30 107.3(6) . .
C28 N6 C25 127.5(6) . .
C30 N6 C25 125.1(6) . .
C10 N7 C12 115.1(5) . .
C11 N8 C10 115.1(5) . .
C12 N9 C11 115.0(6) . .
C31 N10 C32 106.5(6) . .
C31 N10 Cd1 131.6(5) . .
C32 N10 Cd1 120.2(4) . .
C33 N11 C31 107.2(6) . .
C33 N11 C34 125.3(6) . .
C31 N11 C34 127.1(6) . .
C49 N12 C50 105.2(6) . .
C49 N12 Cd1 125.0(5) . 3_673
C50 N12 Cd1 126.8(4) . 3_673
C49 N13 C51 107.4(6) . .
C49 N13 C46 125.0(6) . .
C51 N13 C46 127.4(6) . .
C58 N14 C59 106.4(6) . .
C58 N14 Cd1 131.0(5) . 3_773
C59 N14 Cd1 122.4(4) . 3_773
C58 N15 C60 107.6(5) . .
C58 N15 C55 126.9(6) . .
C60 N15 C55 125.4(6) . .
C40 N16 C42 114.8(5) . .
C40 N17 C41 115.2(5) . .
C42 N18 C41 115.3(5) . .
N1 C1 N2 112.7(6) . .
N1 C1 H1A 123.6 . .
N2 C1 H1A 123.6 . .
N1 C2 C3 110.6(7) . .
N1 C2 H2A 124.7 . .
C3 C2 H2A 124.7 . .
N2 C3 C2 104.6(7) . .
N2 C3 H3A 127.7 . .
C2 C3 H3A 127.7 . .
C9 C4 C5 121.4(6) . .
C9 C4 N2 119.3(6) . .
C5 C4 N2 119.3(6) . .
C4 C5 C6 119.2(6) . .
C4 C5 H5A 120.4 . .
C6 C5 H5A 120.4 . .
C5 C6 C7 119.1(6) . .
C5 C6 H6A 120.4 . .
C7 C6 H6A 120.4 . .
C8 C7 C6 120.2(6) . .
C8 C7 C10 120.9(6) . .
C6 C7 C10 118.9(6) . .
C7 C8 C9 120.1(6) . .
C7 C8 H8A 120.0 . .
C9 C8 H8A 120.0 . .
C4 C9 C8 120.0(6) . .
C4 C9 H9A 120.0 . .
C8 C9 H9A 120.0 . .
N7 C10 N8 124.5(6) . .
N7 C10 C7 118.0(6) . .
N8 C10 C7 117.5(6) . .
N8 C11 N9 125.3(6) . .
N8 C11 C13 118.0(6) . .
N9 C11 C13 116.7(6) . .
N9 C12 N7 125.0(6) . .
N9 C12 C22 117.2(6) . .
N7 C12 C22 117.8(6) . .
C14 C13 C18 119.0(6) . .
C14 C13 C11 121.0(6) . .
C18 C13 C11 119.9(6) . .
C15 C14 C13 121.2(6) . .
C15 C14 H14A 119.4 . .
C13 C14 H14A 119.4 . .
C16 C15 C14 119.1(6) . .
C16 C15 H15A 120.5 . .
C14 C15 H15A 120.5 . .
C15 C16 C17 121.6(6) . .
C15 C16 N4 120.8(6) . .
C17 C16 N4 117.6(6) . .
C18 C17 C16 118.1(6) . .
C18 C17 H17A 121.0 . .
C16 C17 H17A 121.0 . .
C13 C18 C17 121.0(6) . .
C13 C18 H18A 119.5 . .
C17 C18 H18A 119.5 . .
N3 C19 N4 111.2(6) . .
N3 C19 H19A 124.4 . .
N4 C19 H19A 124.4 . .
C21 C20 N3 110.4(6) . .
C21 C20 H20A 124.8 . .
N3 C20 H20A 124.8 . .
C20 C21 N4 106.3(6) . .
C20 C21 H21A 126.9 . .
N4 C21 H21A 126.9 . .
C27 C22 C23 119.6(6) . .
C27 C22 C12 121.0(6) . .
C23 C22 C12 119.3(6) . .
C22 C23 C24 120.9(6) . .
C22 C23 H23A 119.5 . .
C24 C23 H23A 119.5 . .
C25 C24 C23 118.7(7) . .
C25 C24 H24A 120.6 . .
C23 C24 H24A 120.6 . .
C26 C25 C24 122.0(6) . .
C26 C25 N6 118.7(6) . .
C24 C25 N6 119.2(6) . .
C25 C26 C27 118.6(7) . .
C25 C26 H26A 120.7 . .
C27 C26 H26A 120.7 . .
C22 C27 C26 120.1(7) . .
C22 C27 H27A 120.0 . .
C26 C27 H27A 120.0 . .
N5 C28 N6 112.4(6) . .
N5 C28 H28A 123.8 . .
N6 C28 H28A 123.8 . .
C30 C29 N5 111.7(7) . .
C30 C29 H29A 124.1 . .
N5 C29 H29A 124.1 . .
C29 C30 N6 104.4(8) . .
C29 C30 H30A 127.8 . .
N6 C30 H30A 127.8 . .
N10 C31 N11 111.1(6) . .
N10 C31 H31A 124.4 . .
N11 C31 H31A 124.4 . .
N10 C32 C33 109.4(7) . .
N10 C32 H32A 125.3 . .
C33 C32 H32A 125.3 . .
N11 C33 C32 105.7(7) . .
N11 C33 H33A 127.2 . .
C32 C33 H33A 127.2 . .
C35 C34 C39 118.1(6) . .
C35 C34 N11 122.2(6) . .
C39 C34 N11 119.6(6) . .
C34 C35 C36 125.5(7) . .
C34 C35 H35A 117.3 . .
C36 C35 H35A 117.3 . .
C35 C36 C37 115.8(6) . .
C35 C36 H36A 122.1 . .
C37 C36 H36A 122.1 . .
C38 C37 C36 119.9(6) . .
C38 C37 C40 120.4(6) . .
C36 C37 C40 119.6(6) . .
C39 C38 C37 119.5(7) . .
C39 C38 H38A 120.2 . .
C37 C38 H38A 120.2 . .
C34 C39 C38 120.7(7) . .
C34 C39 H39A 119.7 . .
C38 C39 H39A 119.7 . .
N16 C40 N17 125.7(6) . .
N16 C40 C37 117.2(6) . .
N17 C40 C37 117.1(6) . .
N17 C41 N18 124.2(6) . .
N17 C41 C43 118.3(5) . .
N18 C41 C43 117.6(6) . .
N18 C42 N16 124.8(6) . .
N18 C42 C52 116.8(6) . .
N16 C42 C52 118.3(6) . .
C44 C43 C48 118.2(6) . .
C44 C43 C41 122.1(6) . .
C48 C43 C41 119.6(6) . .
C45 C44 C43 121.3(6) . .
C45 C44 H44A 119.4 . .
C43 C44 H44A 119.4 . .
C44 C45 C46 119.5(6) . .
C44 C45 H45A 120.2 . .
C46 C45 H45A 120.2 . .
C45 C46 C47 121.0(6) . .
C45 C46 N13 120.4(6) . .
C47 C46 N13 118.6(6) . .
C48 C47 C46 119.0(6) . .
C48 C47 H47A 120.5 . .
C46 C47 H47A 120.5 . .
C47 C48 C43 120.9(6) . .
C47 C48 H48A 119.5 . .
C43 C48 H48A 119.5 . .
N13 C49 N12 111.3(6) . .
N13 C49 H49A 124.3 . .
N12 C49 H49A 124.3 . .
N12 C50 C51 110.3(7) . .
N12 C50 H50A 124.9 . .
C51 C50 H50A 124.9 . .
C50 C51 N13 105.8(7) . .
C50 C51 H51A 127.1 . .
N13 C51 H51A 127.1 . .
C53 C52 C57 118.7(6) . .
C53 C52 C42 120.2(6) . .
C57 C52 C42 121.1(6) . .
C54 C53 C52 121.4(6) . .
C54 C53 H53A 119.3 . .
C52 C53 H53A 119.3 . .
C53 C54 C55 118.7(6) . .
C53 C54 H54A 120.6 . .
C55 C54 H54A 120.6 . .
C56 C55 C54 120.5(6) . .
C56 C55 N15 121.3(6) . .
C54 C55 N15 118.3(6) . .
C55 C56 C57 120.7(6) . .
C55 C56 H56A 119.6 . .
C57 C56 H56A 119.6 . .
C56 C57 C52 119.9(6) . .
C56 C57 H57A 120.1 . .
C52 C57 H57A 120.1 . .
N14 C58 N15 111.1(6) . .
N14 C58 H58A 124.4 . .
N15 C58 H58A 124.4 . .
N14 C59 C60 110.1(6) . .
N14 C59 H59A 125.0 . .
C60 C59 H59A 125.0 . .
C59 C60 N15 104.7(7) . .
C59 C60 H60A 127.7 . .
N15 C60 H60A 127.7 . .
O2 S1 O1 106.2(7) . .
O2 S1 O3 113.4(8) . .
O1 S1 O3 120.8(8) . .
O2 S1 C61 106.8(6) . .
O1 S1 C61 106.5(7) . .
O3 S1 C61 102.1(6) . .
F3 C61 F1 97.1(10) . .
F3 C61 F2 98.2(9) . .
F1 C61 F2 100.3(9) . .
F3 C61 S1 118.2(10) . .
F1 C61 S1 117.8(9) . .
F2 C61 S1 120.8(10) . .
O6 S2 O5 112.5(10) . .
O6 S2 O4 118.1(10) . .
O5 S2 O4 108.4(11) . .
O6 S2 C62 107.5(9) . .
O5 S2 C62 104.2(8) . .
O4 S2 C62 104.9(9) . .
F4 C62 F5 106.5(14) . .
F4 C62 F6 90.5(13) . .
F5 C62 F6 101.6(14) . .
F4 C62 S2 122.6(12) . .
F5 C62 S2 114.6(11) . .
F6 C62 S2 117.0(12) . .
O9 S3 O8 120.5(10) . .
O9 S3 O7 114.2(11) . .
O8 S3 O7 105.7(11) . .
O9 S3 C63 107.4(7) . .
O8 S3 C63 101.7(10) . .
O7 S3 C63 105.7(10) . .
F7 C63 F8 105.9(14) . .
F7 C63 F9 86.0(12) . .
F8 C63 F9 104.9(13) . .
F7 C63 S3 124.4(11) . .
F8 C63 S3 115.5(10) . .
F9 C63 S3 115.3(12) . .
O7' S3' O9' 117.5(13) . .
O7' S3' O8' 111.0(15) . .
O9' S3' O8' 109.9(14) . .
O7' S3' C63' 108.8(11) . .
O9' S3' C63' 107.5(12) . .
O8' S3' C63' 100.7(10) . .
F7' C63' F9' 89.6(16) . .
F7' C63' F8' 106.3(15) . .
F9' C63' F8' 98.8(17) . .
F7' C63' S3' 121.8(12) . .
F9' C63' S3' 117.4(14) . .
F8' C63' S3' 117.7(14) . .
C74 N22 C73 115.0(12) . .
C74 N22 C75 120.8(9) . .
C73 N22 C75 124.2(10) . .
N22 C73 H73A 109.5 . .
N22 C73 H73B 109.5 . .
H73A C73 H73B 109.5 . .
N22 C73 H73C 109.5 . .
H73A C73 H73C 109.5 . .
H73B C73 H73C 109.5 . .
N22 C74 H74A 109.5 . .
N22 C74 H74B 109.5 . .
H74A C74 H74B 109.5 . .
N22 C74 H74C 109.5 . .
H74A C74 H74C 109.5 . .
H74B C74 H74C 109.5 . .
O13 C75 N22 115.1(10) . .
O13 C75 H75A 122.4 . .
N22 C75 H75A 122.4 . .
C66 N19 C64 128.3(11) . .
C66 N19 C65 115.8(10) . .
C64 N19 C65 115.9(11) . .
N19 C64 H64A 109.5 . .
N19 C64 H64B 109.5 . .
H64A C64 H64B 109.5 . .
N19 C64 H64C 109.5 . .
H64A C64 H64C 109.5 . .
H64B C64 H64C 109.5 . .
N19 C65 H65A 109.5 . .
N19 C65 H65B 109.5 . .
H65A C65 H65B 109.5 . .
N19 C65 H65C 109.5 . .
H65A C65 H65C 109.5 . .
H65B C65 H65C 109.5 . .
O10 C66 N19 112.3(11) . .
O10 C66 H66A 123.8 . .
N19 C66 H66A 123.8 . .
C68 N20 C69 120.1(12) . .
C68 N20 C67 115.4(14) . .
C69 N20 C67 123.5(12) . .
N20 C67 H67A 109.5 . .
N20 C67 H67B 109.5 . .
H67A C67 H67B 109.5 . .
N20 C67 H67C 109.5 . .
H67A C67 H67C 109.5 . .
H67B C67 H67C 109.5 . .
N20 C68 H68A 109.5 . .
N20 C68 H68B 109.5 . .
H68A C68 H68B 109.5 . .
N20 C68 H68C 109.5 . .
H68A C68 H68C 109.5 . .
H68B C68 H68C 109.5 . .
O11 C69 N20 117.8(12) . .
O11 C69 H69A 121.1 . .
N20 C69 H69A 121.1 . .
C71 N21 C72 114.5(12) . .
C71 N21 C70 117.2(15) . .
C72 N21 C70 126.6(15) . .
N21 C70 H70A 109.5 . .
N21 C70 H70B 109.5 . .
H70A C70 H70B 109.5 . .
N21 C70 H70C 109.5 . .
H70A C70 H70C 109.5 . .
H70B C70 H70C 109.5 . .
N21 C71 H71A 109.5 . .
N21 C71 H71B 109.5 . .
H71A C71 H71B 109.5 . .
N21 C71 H71C 109.5 . .
H71A C71 H71C 109.5 . .
H71B C71 H71C 109.5 . .
O12 C72 N21 105.7(14) . .
O12 C72 H72A 127.1 . .
N21 C72 H72A 127.1 . .

loop_
_geom_bond_atom_site_label_1
_geom_bond_atom_site_label_2
_geom_bond_distance
_geom_bond_site_symmetry_2
Cd1 N12 2.343(5) 3_673
Cd1 N14 2.343(5) 3_773
Cd1 N5 2.349(6) 1_455
Cd1 N3 2.362(5) .
Cd1 N1 2.371(5) 3_783
Cd1 N10 2.377(5) .
N1 C1 1.296(8) .
N1 C2 1.341(9) .
N1 Cd1 2.371(5) 3_783
N2 C1 1.338(8) .
N2 C3 1.356(10) .
N2 C4 1.453(8) .
N3 C19 1.328(8) .
N3 C20 1.378(9) .
N4 C19 1.355(8) .
N4 C21 1.373(9) .
N4 C16 1.439(8) .
N5 C28 1.306(8) .
N5 C29 1.341(10) .
N5 Cd1 2.349(6) 1_655
N6 C28 1.313(9) .
N6 C30 1.364(10) .
N6 C25 1.455(8) .
N7 C10 1.338(8) .
N7 C12 1.347(9) .
N8 C11 1.326(8) .
N8 C10 1.351(8) .
N9 C12 1.326(8) .
N9 C11 1.348(8) .
N10 C31 1.280(8) .
N10 C32 1.349(10) .
N11 C33 1.331(10) .
N11 C31 1.365(9) .
N11 C34 1.443(8) .
N12 C49 1.335(8) .
N12 C50 1.350(10) .
N12 Cd1 2.343(5) 3_673
N13 C49 1.330(9) .
N13 C51 1.365(10) .
N13 C46 1.443(8) .
N14 C58 1.311(8) .
N14 C59 1.367(10) .
N14 Cd1 2.343(5) 3_773
N15 C58 1.353(9) .
N15 C60 1.385(9) .
N15 C55 1.432(8) .
N16 C40 1.323(8) .
N16 C42 1.344(8) .
N17 C40 1.334(8) .
N17 C41 1.337(8) .
N18 C42 1.335(8) .
N18 C41 1.346(8) .
C1 H1A 0.9500 .
C2 C3 1.378(11) .
C2 H2A 0.9500 .
C3 H3A 0.9500 .
C4 C9 1.365(10) .
C4 C5 1.372(10) .
C5 C6 1.395(9) .
C5 H5A 0.9500 .
C6 C7 1.398(9) .
C6 H6A 0.9500 .
C7 C8 1.370(9) .
C7 C10 1.484(9) .
C8 C9 1.375(10) .
C8 H8A 0.9500 .
C9 H9A 0.9500 .
C11 C13 1.477(9) .
C12 C22 1.485(9) .
C13 C14 1.384(9) .
C13 C18 1.389(9) .
C14 C15 1.379(10) .
C14 H14A 0.9500 .
C15 C16 1.373(10) .
C15 H15A 0.9500 .
C16 C17 1.397(9) .
C17 C18 1.390(9) .
C17 H17A 0.9500 .
C18 H18A 0.9500 .
C19 H19A 0.9500 .
C20 C21 1.349(10) .
C20 H20A 0.9500 .
C21 H21A 0.9500 .
C22 C27 1.380(10) .
C22 C23 1.383(10) .
C23 C24 1.386(10) .
C23 H23A 0.9500 .
C24 C25 1.378(10) .
C24 H24A 0.9500 .
C25 C26 1.371(10) .
C26 C27 1.412(10) .
C26 H26A 0.9500 .
C27 H27A 0.9500 .
C28 H28A 0.9500 .
C29 C30 1.339(11) .
C29 H29A 0.9500 .
C30 H30A 0.9500 .
C31 H31A 0.9500 .
C32 C33 1.374(11) .
C32 H32A 0.9500 .
C33 H33A 0.9500 .
C34 C35 1.325(11) .
C34 C39 1.365(10) .
C35 C36 1.363(10) .
C35 H35A 0.9500 .
C36 C37 1.411(9) .
C36 H36A 0.9500 .
C37 C38 1.381(10) .
C37 C40 1.492(9) .
C38 C39 1.381(10) .
C38 H38A 0.9500 .
C39 H39A 0.9500 .
C41 C43 1.471(9) .
C42 C52 1.484(9) .
C43 C44 1.379(9) .
C43 C48 1.403(9) .
C44 C45 1.375(10) .
C44 H44A 0.9500 .
C45 C46 1.377(10) .
C45 H45A 0.9500 .
C46 C47 1.381(9) .
C47 C48 1.379(9) .
C47 H47A 0.9500 .
C48 H48A 0.9500 .
C49 H49A 0.9500 .
C50 C51 1.359(11) .
C50 H50A 0.9500 .
C51 H51A 0.9500 .
C52 C53 1.389(9) .
C52 C57 1.389(9) .
C53 C54 1.371(9) .
C53 H53A 0.9500 .
C54 C55 1.398(9) .
C54 H54A 0.9500 .
C55 C56 1.357(9) .
C56 C57 1.382(9) .
C56 H56A 0.9500 .
C57 H57A 0.9500 .
C58 H58A 0.9500 .
C59 C60 1.375(10) .
C59 H59A 0.9500 .
C60 H60A 0.9500 .
S1 O2 1.383(9) .
S1 O1 1.465(10) .
S1 O3 1.526(9) .
S1 C61 1.724(10) .
C61 F3 1.308(11) .
C61 F1 1.323(12) .
C61 F2 1.329(11) .
S2 O6 1.430(11) .
S2 O5 1.459(11) .
S2 O4 1.470(10) .
S2 C62 1.709(11) .
C62 F4 1.317(13) .
C62 F5 1.318(13) .
C62 F6 1.325(12) .
S3 O9 1.375(10) .
S3 O8 1.468(11) .
S3 O7 1.482(11) .
S3 C63 1.710(12) .
C63 F7 1.307(13) .
C63 F8 1.318(12) .
C63 F9 1.330(13) .
S3' O7' 1.430(13) .
S3' O9' 1.448(12) .
S3' O8' 1.459(13) .
S3' C63' 1.709(12) .
C63' F7' 1.319(14) .
C63' F9' 1.329(13) .
C63' F8' 1.330(13) .
O13 C75 1.341(11) .
N22 C74 1.347(12) .
N22 C73 1.356(12) .
N22 C75 1.365(12) .
C73 H73A 0.9800 .
C73 H73B 0.9800 .
C73 H73C 0.9800 .
C74 H74A 0.9800 .
C74 H74B 0.9800 .
C74 H74C 0.9800 .
C75 H75A 0.9500 .
O10 C66 1.284(12) .
N19 C66 1.348(12) .
N19 C64 1.371(11) .
N19 C65 1.373(12) .
C64 H64A 0.9800 .
C64 H64B 0.9800 .
C64 H64C 0.9800 .
C65 H65A 0.9800 .
C65 H65B 0.9800 .
C65 H65C 0.9800 .
C66 H66A 0.9500 .
O11 C69 1.305(13) .
N20 C68 1.338(12) .
N20 C69 1.340(13) .
N20 C67 1.368(12) .
C67 H67A 0.9800 .
C67 H67B 0.9800 .
C67 H67C 0.9800 .
C68 H68A 0.9800 .
C68 H68B 0.9800 .
C68 H68C 0.9800 .
C69 H69A 0.9500 .
O12 C72 1.333(16) .
N21 C71 1.340(12) .
N21 C72 1.358(14) .
N21 C70 1.358(12) .
C70 H70A 0.9800 .
C70 H70B 0.9800 .
C70 H70C 0.9800 .
C71 H71A 0.9800 .
C71 H71B 0.9800 .
C71 H71C 0.9800 .
C72 H72A 0.9500 .
